data_7007462
loop_
_publ_author_name
'Jeffery, Stephen P.'
'Green, Kayla N.'
'Rampersad, Marilyn V.'
'Reibenspies, Joseph H.'
'Darensbourg, Marcetta Y.'

_publ_section_title
;
 NiN(2)S(2) complexes as metallodithiolate ligands to Rh(I), Rh(II) and
 Rh(III).
;
_journal_issue 35
_journal_name_full 'Dalton transactions (Cambridge, England : 2003)'
_journal_page_first 4244
_journal_page_last 4252
_journal_paper_doi 10.1039/b605768c
_journal_year 2006
_chemical_formula_sum 'C29 H37 Cl N2 Ni O2 P Rh S2'
_chemical_formula_weight 737.77
_chemical_name_systematic
;
?
;
_space_group_IT_number 2
_symmetry_cell_setting triclinic
_symmetry_space_group_name_Hall '-P 1'
_symmetry_space_group_name_H-M 'P -1'
_atom_sites_solution_hydrogens geom
_atom_sites_solution_primary direct
_atom_sites_solution_secondary difmap
_audit_creation_method SHELXL-97
_cell_angle_alpha 82.768(5)
_cell_angle_beta 79.333(5)
_cell_angle_gamma 83.661(5)
_cell_formula_units_Z 2
_cell_length_a 9.119(5)
_cell_length_b 11.111(5)
_cell_length_c 14.916(5)
_cell_measurement_temperature 110(2)
_cell_volume 1467.5(12)
_computing_cell_refinement 'Bruker SMART'
_computing_data_collection 'Bruker SMART'
_computing_data_reduction 'Bruker SAINT'
_computing_molecular_graphics 'Bruker SHELXTL'
_computing_publication_material 'Bruker SHELXTL'
_computing_structure_refinement 'SHELXL-97 (Sheldrick, 1997)'
_computing_structure_solution 'SHELXS-97 (Sheldrick, 1990)'
_diffrn_ambient_temperature 110(2)
_diffrn_measured_fraction_theta_full 0.929
_diffrn_measured_fraction_theta_max 0.929
_diffrn_measurement_device_type 'CCD area detector'
_diffrn_measurement_method 'phi and omega scans'
_diffrn_radiation_monochromator graphite
_diffrn_radiation_source 'fine-focus sealed tube'
_diffrn_radiation_type MoK\a
_diffrn_radiation_wavelength 0.71073
_diffrn_reflns_av_R_equivalents 0.0211
_diffrn_reflns_av_sigmaI/netI 0.0497
_diffrn_reflns_limit_h_max 11
_diffrn_reflns_limit_h_min -11
_diffrn_reflns_limit_k_max 14
_diffrn_reflns_limit_k_min -7
_diffrn_reflns_limit_l_max 19
_diffrn_reflns_limit_l_min -19
_diffrn_reflns_number 9086
_diffrn_reflns_theta_full 27.52
_diffrn_reflns_theta_max 27.52
_diffrn_reflns_theta_min 1.85
_exptl_absorpt_coefficient_mu 1.523
_exptl_absorpt_correction_T_max 0.7505
_exptl_absorpt_correction_T_min 0.6580
_exptl_absorpt_correction_type multi-scan
_exptl_absorpt_process_details sadabs
_exptl_crystal_colour orange
_exptl_crystal_density_diffrn 1.670
_exptl_crystal_density_meas 0
_exptl_crystal_density_method 'not measured'
_exptl_crystal_description block
_exptl_crystal_F_000 756
_exptl_crystal_size_max 0.30
_exptl_crystal_size_mid 0.20
_exptl_crystal_size_min 0.20
_refine_diff_density_max 3.439
_refine_diff_density_min -0.494
_refine_diff_density_rms 0.176
_refine_ls_extinction_method none
_refine_ls_goodness_of_fit_ref 1.078
_refine_ls_hydrogen_treatment constr
_refine_ls_matrix_type full
_refine_ls_number_parameters 352
_refine_ls_number_reflns 6294
_refine_ls_number_restraints 0
_refine_ls_restrained_S_all 1.078
_refine_ls_R_factor_all 0.0715
_refine_ls_R_factor_gt 0.0562
_refine_ls_shift/su_max 0.001
_refine_ls_shift/su_mean 0.000
_refine_ls_structure_factor_coef Fsqd
_refine_ls_weighting_details 'calc w=1/[\s^2^(Fo^2^)+(0.0850P)^2^+0.9705P] where P=(Fo^2^+2Fc^2^)/3'
_refine_ls_weighting_scheme calc
_refine_ls_wR_factor_gt 0.1327
_refine_ls_wR_factor_ref 0.1429
_reflns_number_gt 4954
_reflns_number_total 6294
_reflns_threshold_expression >2sigma(I)
_cod_data_source_file b605768c.txt
_cod_data_source_block mdm
_cod_depositor_comments
;
The following automatic conversions were performed:
'_symmetry_cell_setting' value 'Triclinic' changed to 'triclinic'
according to '/home/saulius/struct/CIF-dictionaries/cif_core.dic'
dictionary named 'cif_core.dic' version 2.4.1 from 2010-06-29.

Automatic conversion script
Id: cif_fix_enum 1527 2010-12-29 10:47:43Z saulius 
;
_cod_original_sg_symbol_H-M P-1
_cod_database_code 7007462

loop_
_symmetry_equiv_pos_as_xyz
'x, y, z'
'-x, -y, -z'

loop_
_atom_site_label
_atom_site_type_symbol
_atom_site_fract_x
_atom_site_fract_y
_atom_site_fract_z
_atom_site_U_iso_or_equiv
_atom_site_adp_type
_atom_site_occupancy
_atom_site_symmetry_multiplicity
_atom_site_calc_flag
_atom_site_refinement_flags
_atom_site_disorder_assembly
_atom_site_disorder_group
Rh1 Rh 0.89980(4) 0.09555(3) 0.34021(2) 0.01969(12) Uani 1 1 d . . .
Ni1 Ni 0.87855(6) 0.09222(5) 0.14254(4) 0.02015(15) Uani 1 1 d . . .
O2 O 0.3417(4) 0.4865(4) 0.1147(3) 0.0405(9) Uani 1 1 d . . .
H1O2 H 0.4129 0.5430 0.1054 0.061 Uiso 1 1 d R . .
H2O2 H 0.2738 0.5603 0.1079 0.061 Uiso 1 1 d R . .
S1 S 1.06727(12) 0.13552(11) 0.19772(7) 0.0232(2) Uani 1 1 d . . .
S2 S 0.86246(12) -0.05726(10) 0.25117(7) 0.0219(2) Uani 1 1 d . . .
P1 P 0.94390(12) 0.24952(10) 0.41562(7) 0.0181(2) Uani 1 1 d . . .
O1 O 0.6579(4) 0.0138(3) 0.4909(2) 0.0353(8) Uani 1 1 d . . .
Cl2 Cl 0.60170(13) 0.66735(11) 0.06070(8) 0.0293(3) Uani 1 1 d . . .
N1 N 0.8933(4) 0.2371(4) 0.0530(2) 0.0237(8) Uani 1 1 d . . .
N2 N 0.6923(4) 0.0564(4) 0.1064(2) 0.0229(8) Uani 1 1 d . . .
C1 C 1.0659(6) 0.2957(4) 0.1466(3) 0.0272(10) Uani 1 1 d . . .
H1A H 0.9868 0.3473 0.1825 0.033 Uiso 1 1 calc R . .
H1B H 1.1639 0.3273 0.1448 0.033 Uiso 1 1 calc R . .
C2 C 1.0351(5) 0.2955(4) 0.0506(3) 0.0263(10) Uani 1 1 d . . .
H2A H 1.0257 0.3802 0.0210 0.032 Uiso 1 1 calc R . .
H2B H 1.1200 0.2501 0.0138 0.032 Uiso 1 1 calc R . .
C3 C 0.8986(5) 0.2058(5) -0.0428(3) 0.0265(10) Uani 1 1 d . . .
H3A H 0.9866 0.1467 -0.0582 0.032 Uiso 1 1 calc R . .
H3B H 0.9135 0.2805 -0.0860 0.032 Uiso 1 1 calc R . .
C4 C 0.7596(5) 0.1523(5) -0.0571(3) 0.0286(10) Uani 1 1 d . . .
H4A H 0.6738 0.2151 -0.0486 0.034 Uiso 1 1 calc R . .
H4B H 0.7747 0.1328 -0.1213 0.034 Uiso 1 1 calc R . .
C5 C 0.7196(5) 0.0394(5) 0.0058(3) 0.0273(10) Uani 1 1 d . . .
H5A H 0.8017 -0.0258 -0.0061 0.033 Uiso 1 1 calc R . .
H5B H 0.6283 0.0117 -0.0091 0.033 Uiso 1 1 calc R . .
C6 C 0.7591(5) 0.3276(4) 0.0777(3) 0.0282(10) Uani 1 1 d . . .
H6A H 0.7169 0.3582 0.0216 0.034 Uiso 1 1 calc R . .
H6B H 0.7924 0.3978 0.1008 0.034 Uiso 1 1 calc R . .
C7 C 0.6364(5) 0.2720(5) 0.1504(3) 0.0288(10) Uani 1 1 d . . .
H7A H 0.6771 0.2491 0.2079 0.035 Uiso 1 1 calc R . .
H7B H 0.5526 0.3356 0.1628 0.035 Uiso 1 1 calc R . .
C8 C 0.5743(5) 0.1620(5) 0.1271(3) 0.0269(10) Uani 1 1 d . . .
H8A H 0.5246 0.1860 0.0731 0.032 Uiso 1 1 calc R . .
H8B H 0.4971 0.1341 0.1792 0.032 Uiso 1 1 calc R . .
C9 C 0.6391(5) -0.0611(4) 0.1577(3) 0.0263(10) Uani 1 1 d . . .
H9A H 0.6949 -0.1309 0.1274 0.032 Uiso 1 1 calc R . .
H9B H 0.5313 -0.0633 0.1562 0.032 Uiso 1 1 calc R . .
C10 C 0.6628(5) -0.0722(5) 0.2567(3) 0.0264(10) Uani 1 1 d . . .
H10A H 0.6355 -0.1522 0.2890 0.032 Uiso 1 1 calc R . .
H10B H 0.6008 -0.0071 0.2896 0.032 Uiso 1 1 calc R . .
C11 C 0.7535(5) 0.0445(4) 0.4359(3) 0.0256(10) Uani 1 1 d . . .
C12 C 0.8290(4) 0.2639(4) 0.5286(3) 0.0196(9) Uani 1 1 d . . .
C13 C 0.7441(5) 0.3717(4) 0.5514(3) 0.0233(9) Uani 1 1 d . . .
H13 H 0.7454 0.4414 0.5073 0.028 Uiso 1 1 calc R . .
C14 C 0.6579(5) 0.3779(5) 0.6380(3) 0.0260(10) Uani 1 1 d . . .
H14 H 0.6007 0.4517 0.6528 0.031 Uiso 1 1 calc R . .
C15 C 0.6547(5) 0.2776(5) 0.7027(3) 0.0279(10) Uani 1 1 d . . .
H15 H 0.5939 0.2818 0.7615 0.034 Uiso 1 1 calc R . .
C16 C 0.7413(5) 0.1696(5) 0.6816(3) 0.0273(10) Uani 1 1 d . . .
H16 H 0.7411 0.1009 0.7265 0.033 Uiso 1 1 calc R . .
C17 C 0.8275(5) 0.1631(4) 0.5952(3) 0.0255(10) Uani 1 1 d . . .
H17 H 0.8862 0.0897 0.5810 0.031 Uiso 1 1 calc R . .
C18 C 1.1334(5) 0.2527(4) 0.4374(3) 0.0192(8) Uani 1 1 d . . .
C19 C 1.1587(5) 0.2890(4) 0.5198(3) 0.0234(9) Uani 1 1 d . . .
H19 H 1.0763 0.3071 0.5668 0.028 Uiso 1 1 calc R . .
C20 C 1.3037(5) 0.2984(4) 0.5327(3) 0.0238(9) Uani 1 1 d . . .
H20 H 1.3201 0.3246 0.5880 0.029 Uiso 1 1 calc R . .
C21 C 1.4248(5) 0.2699(4) 0.4653(3) 0.0255(10) Uani 1 1 d . . .
H21 H 1.5239 0.2754 0.4748 0.031 Uiso 1 1 calc R . .
C22 C 1.4008(5) 0.2334(5) 0.3843(3) 0.0287(10) Uani 1 1 d . . .
H22 H 1.4837 0.2152 0.3377 0.034 Uiso 1 1 calc R . .
C23 C 1.2564(5) 0.2232(5) 0.3705(3) 0.0266(10) Uani 1 1 d . . .
H23 H 1.2413 0.1961 0.3153 0.032 Uiso 1 1 calc R . .
C24 C 0.9071(5) 0.3972(4) 0.3509(3) 0.0205(9) Uani 1 1 d . . .
C25 C 0.7716(5) 0.4195(4) 0.3182(3) 0.0227(9) Uani 1 1 d . . .
H25 H 0.6977 0.3631 0.3359 0.027 Uiso 1 1 calc R . .
C26 C 0.7446(5) 0.5241(4) 0.2597(3) 0.0258(10) Uani 1 1 d . . .
H26 H 0.6521 0.5391 0.2379 0.031 Uiso 1 1 calc R . .
C27 C 0.8528(5) 0.6070(4) 0.2330(3) 0.0266(10) Uani 1 1 d . . .
H27 H 0.8353 0.6774 0.1919 0.032 Uiso 1 1 calc R . .
C28 C 0.9848(6) 0.5863(4) 0.2666(3) 0.0265(10) Uani 1 1 d . . .
H28 H 1.0572 0.6441 0.2499 0.032 Uiso 1 1 calc R . .
C29 C 1.0140(5) 0.4814(4) 0.3251(3) 0.0239(9) Uani 1 1 d . . .
H29 H 1.1064 0.4675 0.3472 0.029 Uiso 1 1 calc R . .

loop_
_atom_site_aniso_label
_atom_site_aniso_U_11
_atom_site_aniso_U_22
_atom_site_aniso_U_33
_atom_site_aniso_U_23
_atom_site_aniso_U_13
_atom_site_aniso_U_12
Rh1 0.02168(19) 0.01867(19) 0.01941(19) -0.00152(13) -0.00518(13) -0.00273(13)
Ni1 0.0224(3) 0.0196(3) 0.0190(3) -0.0017(2) -0.0054(2) -0.0017(2)
O2 0.035(2) 0.041(2) 0.043(2) 0.0037(18) -0.0034(17) -0.0077(17)
S1 0.0232(5) 0.0258(6) 0.0213(5) -0.0039(4) -0.0043(4) -0.0035(4)
S2 0.0271(6) 0.0173(5) 0.0228(5) -0.0020(4) -0.0084(4) -0.0025(4)
P1 0.0184(5) 0.0189(5) 0.0176(5) -0.0014(4) -0.0042(4) -0.0026(4)
O1 0.0305(19) 0.037(2) 0.0358(19) 0.0022(16) 0.0002(16) -0.0104(16)
Cl2 0.0273(6) 0.0294(6) 0.0324(6) -0.0008(5) -0.0096(5) -0.0022(5)
N1 0.027(2) 0.026(2) 0.0171(17) -0.0017(15) -0.0007(15) -0.0012(16)
N2 0.0240(19) 0.024(2) 0.0217(18) -0.0044(15) -0.0051(15) -0.0022(15)
C1 0.033(3) 0.024(2) 0.024(2) -0.0023(19) -0.0001(19) -0.007(2)
C2 0.030(2) 0.026(2) 0.022(2) -0.0019(19) -0.0004(18) -0.0055(19)
C3 0.031(2) 0.030(3) 0.018(2) -0.0015(19) -0.0032(18) 0.000(2)
C4 0.029(2) 0.035(3) 0.022(2) -0.007(2) -0.0063(19) 0.004(2)
C5 0.026(2) 0.030(3) 0.027(2) -0.012(2) -0.0047(19) 0.001(2)
C6 0.032(3) 0.023(2) 0.026(2) 0.0017(19) -0.0017(19) 0.004(2)
C7 0.030(2) 0.029(3) 0.025(2) -0.004(2) -0.0019(19) 0.004(2)
C8 0.024(2) 0.034(3) 0.022(2) -0.002(2) -0.0053(18) 0.000(2)
C9 0.026(2) 0.028(2) 0.027(2) -0.0021(19) -0.0078(19) -0.0077(19)
C10 0.028(2) 0.027(2) 0.027(2) -0.0001(19) -0.0072(19) -0.0114(19)
C11 0.027(2) 0.022(2) 0.030(2) -0.0053(19) -0.011(2) -0.0008(19)
C12 0.0151(19) 0.025(2) 0.019(2) -0.0030(17) -0.0034(16) -0.0022(17)
C13 0.022(2) 0.023(2) 0.025(2) -0.0028(18) -0.0051(17) -0.0049(18)
C14 0.019(2) 0.030(2) 0.029(2) -0.008(2) -0.0023(18) 0.0001(19)
C15 0.024(2) 0.040(3) 0.021(2) -0.005(2) -0.0025(18) -0.008(2)
C16 0.032(2) 0.029(3) 0.020(2) 0.0018(19) -0.0069(19) -0.001(2)
C17 0.024(2) 0.025(2) 0.028(2) -0.0057(19) -0.0069(18) 0.0022(19)
C18 0.021(2) 0.019(2) 0.0186(19) -0.0006(17) -0.0045(16) -0.0040(17)
C19 0.023(2) 0.025(2) 0.023(2) -0.0015(18) -0.0070(17) -0.0024(18)
C20 0.026(2) 0.024(2) 0.025(2) -0.0034(18) -0.0119(18) -0.0025(18)
C21 0.021(2) 0.029(2) 0.026(2) 0.0018(19) -0.0043(18) -0.0050(19)
C22 0.021(2) 0.038(3) 0.026(2) -0.004(2) 0.0005(18) -0.003(2)
C23 0.023(2) 0.035(3) 0.022(2) -0.005(2) -0.0041(18) -0.008(2)
C24 0.023(2) 0.018(2) 0.021(2) -0.0039(17) -0.0026(17) 0.0009(17)
C25 0.028(2) 0.020(2) 0.019(2) -0.0019(17) -0.0030(17) 0.0003(18)
C26 0.026(2) 0.026(2) 0.025(2) -0.0044(19) -0.0067(18) 0.0053(19)
C27 0.034(2) 0.022(2) 0.022(2) -0.0010(18) -0.0035(19) 0.0018(19)
C28 0.036(3) 0.022(2) 0.023(2) 0.0010(18) -0.0058(19) -0.0113(19)
C29 0.025(2) 0.026(2) 0.023(2) -0.0034(18) -0.0065(18) -0.0036(18)

loop_
_atom_type_symbol
_atom_type_description
_atom_type_scat_dispersion_real
_atom_type_scat_dispersion_imag
_atom_type_scat_source
C C 0.0033 0.0016 'International Tables Vol C Tables 4.2.6.8 and 6.1.1.4'
H H 0.0000 0.0000 'International Tables Vol C Tables 4.2.6.8 and 6.1.1.4'
N N 0.0061 0.0033 'International Tables Vol C Tables 4.2.6.8 and 6.1.1.4'
O O 0.0106 0.0060 'International Tables Vol C Tables 4.2.6.8 and 6.1.1.4'
S S 0.1246 0.1234 'International Tables Vol C Tables 4.2.6.8 and 6.1.1.4'
Cl Cl 0.1484 0.1585 'International Tables Vol C Tables 4.2.6.8 and 6.1.1.4'
Ni Ni 0.3393 1.1124 'International Tables Vol C Tables 4.2.6.8 and 6.1.1.4'
Rh Rh -1.1178 0.9187 'International Tables Vol C Tables 4.2.6.8 and 6.1.1.4'
P P 0.1023 0.0942 'International Tables Vol C Tables 4.2.6.8 and 6.1.1.4'

loop_
_geom_angle_atom_site_label_1
_geom_angle_atom_site_label_2
_geom_angle_atom_site_label_3
_geom_angle
_geom_angle_site_symmetry_1
_geom_angle_site_symmetry_3
_geom_angle_publ_flag
C11 Rh1 P1 91.70(15) . . ?
C11 Rh1 S2 92.33(15) . . ?
P1 Rh1 S2 175.72(4) . . ?
C11 Rh1 S1 167.87(15) . . ?
P1 Rh1 S1 99.97(5) . . ?
S2 Rh1 S1 75.92(5) . . ?
C11 Rh1 Ni1 123.27(14) . . ?
P1 Rh1 Ni1 130.26(3) . . ?
S2 Rh1 Ni1 45.81(3) . . ?
S1 Rh1 Ni1 45.63(4) . . ?
N1 Ni1 N2 91.37(16) . . ?
N1 Ni1 S1 91.35(12) . . ?
N2 Ni1 S1 173.24(11) . . ?
N1 Ni1 S2 174.76(12) . . ?
N2 Ni1 S2 91.46(12) . . ?
S1 Ni1 S2 85.37(5) . . ?
N1 Ni1 Rh1 123.07(12) . . ?
N2 Ni1 Rh1 121.09(11) . . ?
S1 Ni1 Rh1 52.47(3) . . ?
S2 Ni1 Rh1 51.72(4) . . ?
C1 S1 Ni1 96.30(16) . . ?
C1 S1 Rh1 116.32(16) . . ?
Ni1 S1 Rh1 81.90(5) . . ?
C10 S2 Ni1 95.99(16) . . ?
C10 S2 Rh1 111.50(16) . . ?
Ni1 S2 Rh1 82.47(5) . . ?
C18 P1 C24 103.7(2) . . ?
C18 P1 C12 102.89(19) . . ?
C24 P1 C12 103.8(2) . . ?
C18 P1 Rh1 117.44(15) . . ?
C24 P1 Rh1 110.89(15) . . ?
C12 P1 Rh1 116.45(15) . . ?
C2 N1 C3 105.8(3) . . ?
C2 N1 C6 109.7(4) . . ?
C3 N1 C6 109.3(3) . . ?
C2 N1 Ni1 111.3(3) . . ?
C3 N1 Ni1 111.5(3) . . ?
C6 N1 Ni1 109.2(3) . . ?
C5 N2 C9 106.6(4) . . ?
C5 N2 C8 110.8(3) . . ?
C9 N2 C8 110.3(3) . . ?
C5 N2 Ni1 110.1(3) . . ?
C9 N2 Ni1 110.8(3) . . ?
C8 N2 Ni1 108.2(3) . . ?
C2 C1 S1 105.8(3) . . ?
N1 C2 C1 110.5(4) . . ?
N1 C3 C4 114.4(4) . . ?
C5 C4 C3 115.0(4) . . ?
C4 C5 N2 114.2(4) . . ?
N1 C6 C7 112.6(4) . . ?
C8 C7 C6 116.3(4) . . ?
C7 C8 N2 113.7(4) . . ?
N2 C9 C10 110.5(4) . . ?
C9 C10 S2 105.8(3) . . ?
O1 C11 Rh1 175.8(4) . . ?
C13 C12 C17 118.8(4) . . ?
C13 C12 P1 122.6(3) . . ?
C17 C12 P1 118.6(3) . . ?
C14 C13 C12 120.5(4) . . ?
C15 C14 C13 120.5(4) . . ?
C14 C15 C16 119.8(4) . . ?
C17 C16 C15 119.9(4) . . ?
C16 C17 C12 120.6(4) . . ?
C23 C18 C19 118.8(4) . . ?
C23 C18 P1 120.2(3) . . ?
C19 C18 P1 121.0(3) . . ?
C20 C19 C18 120.1(4) . . ?
C21 C20 C19 120.4(4) . . ?
C22 C21 C20 119.8(4) . . ?
C21 C22 C23 120.5(4) . . ?
C22 C23 C18 120.4(4) . . ?
C29 C24 C25 119.3(4) . . ?
C29 C24 P1 122.8(3) . . ?
C25 C24 P1 117.5(3) . . ?
C26 C25 C24 120.2(4) . . ?
C25 C26 C27 120.2(4) . . ?
C28 C27 C26 119.6(4) . . ?
C27 C28 C29 120.9(4) . . ?
C24 C29 C28 119.8(4) . . ?

loop_
_geom_bond_atom_site_label_1
_geom_bond_atom_site_label_2
_geom_bond_distance
_geom_bond_site_symmetry_2
_geom_bond_publ_flag
Rh1 C11 1.843(5) . ?
Rh1 P1 2.2710(13) . ?
Rh1 S2 2.3719(13) . ?
Rh1 S1 2.3994(13) . ?
Rh1 Ni1 2.9955(12) . ?
Ni1 N1 1.958(4) . ?
Ni1 N2 1.968(4) . ?
Ni1 S1 2.1628(15) . ?
Ni1 S2 2.1665(14) . ?
S1 C1 1.846(5) . ?
S2 C10 1.832(5) . ?
P1 C18 1.821(4) . ?
P1 C24 1.826(5) . ?
P1 C12 1.828(4) . ?
O1 C11 1.132(6) . ?
N1 C2 1.503(6) . ?
N1 C3 1.503(6) . ?
N1 C6 1.516(6) . ?
N2 C5 1.508(6) . ?
N2 C9 1.509(6) . ?
N2 C8 1.524(6) . ?
C1 C2 1.509(6) . ?
C3 C4 1.518(7) . ?
C4 C5 1.505(7) . ?
C6 C7 1.531(7) . ?
C7 C8 1.505(7) . ?
C9 C10 1.520(6) . ?
C12 C13 1.397(6) . ?
C12 C17 1.399(6) . ?
C13 C14 1.387(6) . ?
C14 C15 1.378(7) . ?
C15 C16 1.399(7) . ?
C16 C17 1.386(6) . ?
C18 C23 1.395(6) . ?
C18 C19 1.407(6) . ?
C19 C20 1.388(6) . ?
C20 C21 1.386(6) . ?
C21 C22 1.384(7) . ?
C22 C23 1.388(6) . ?
C24 C29 1.395(6) . ?
C24 C25 1.398(6) . ?
C25 C26 1.390(6) . ?
C26 C27 1.394(7) . ?
C27 C28 1.373(7) . ?
C28 C29 1.397(7) . ?

loop_
_geom_torsion_atom_site_label_1
_geom_torsion_atom_site_label_2
_geom_torsion_atom_site_label_3
_geom_torsion_atom_site_label_4
_geom_torsion
_geom_torsion_site_symmetry_1
_geom_torsion_site_symmetry_2
_geom_torsion_site_symmetry_3
_geom_torsion_site_symmetry_4
_geom_torsion_publ_flag
C11 Rh1 Ni1 N1 124.0(2) . . . . ?
P1 Rh1 Ni1 N1 -3.03(14) . . . . ?
S2 Rh1 Ni1 N1 179.24(14) . . . . ?
S1 Rh1 Ni1 N1 -62.30(14) . . . . ?
C11 Rh1 Ni1 N2 8.8(2) . . . . ?
P1 Rh1 Ni1 N2 -118.25(14) . . . . ?
S2 Rh1 Ni1 N2 64.02(14) . . . . ?
S1 Rh1 Ni1 N2 -177.52(14) . . . . ?
C11 Rh1 Ni1 S1 -173.71(18) . . . . ?
P1 Rh1 Ni1 S1 59.28(6) . . . . ?
S2 Rh1 Ni1 S1 -118.46(6) . . . . ?
C11 Rh1 Ni1 S2 -55.26(18) . . . . ?
P1 Rh1 Ni1 S2 177.73(5) . . . . ?
S1 Rh1 Ni1 S2 118.46(6) . . . . ?
N1 Ni1 S1 C1 16.31(19) . . . . ?
N2 Ni1 S1 C1 -97.4(10) . . . . ?
S2 Ni1 S1 C1 -159.59(16) . . . . ?
Rh1 Ni1 S1 C1 -115.77(16) . . . . ?
N1 Ni1 S1 Rh1 132.08(11) . . . . ?
N2 Ni1 S1 Rh1 18.3(10) . . . . ?
S2 Ni1 S1 Rh1 -43.82(4) . . . . ?
C11 Rh1 S1 C1 118.9(7) . . . . ?
P1 Rh1 S1 C1 -45.18(18) . . . . ?
S2 Rh1 S1 C1 133.59(18) . . . . ?
Ni1 Rh1 S1 C1 93.05(18) . . . . ?
C11 Rh1 S1 Ni1 25.8(7) . . . . ?
P1 Rh1 S1 Ni1 -138.23(4) . . . . ?
S2 Rh1 S1 Ni1 40.54(4) . . . . ?
N1 Ni1 S2 C10 104.0(13) . . . . ?
N2 Ni1 S2 C10 -18.68(19) . . . . ?
S1 Ni1 S2 C10 155.35(16) . . . . ?
Rh1 Ni1 S2 C10 110.96(16) . . . . ?
N1 Ni1 S2 Rh1 -7.0(13) . . . . ?
N2 Ni1 S2 Rh1 -129.64(11) . . . . ?
S1 Ni1 S2 Rh1 44.39(4) . . . . ?
C11 Rh1 S2 C10 43.1(2) . . . . ?
P1 Rh1 S2 C10 -117.4(6) . . . . ?
S1 Rh1 S2 C10 -133.89(17) . . . . ?
Ni1 Rh1 S2 C10 -93.51(17) . . . . ?
C11 Rh1 S2 Ni1 136.56(14) . . . . ?
P1 Rh1 S2 Ni1 -23.9(6) . . . . ?
S1 Rh1 S2 Ni1 -40.38(4) . . . . ?
C11 Rh1 P1 C18 121.9(2) . . . . ?
S2 Rh1 P1 C18 -77.7(6) . . . . ?
S1 Rh1 P1 C18 -61.45(16) . . . . ?
Ni1 Rh1 P1 C18 -100.05(16) . . . . ?
C11 Rh1 P1 C24 -119.2(2) . . . . ?
S2 Rh1 P1 C24 41.3(6) . . . . ?
S1 Rh1 P1 C24 57.53(15) . . . . ?
Ni1 Rh1 P1 C24 18.93(16) . . . . ?
C11 Rh1 P1 C12 -0.8(2) . . . . ?
S2 Rh1 P1 C12 159.7(5) . . . . ?
S1 Rh1 P1 C12 175.93(15) . . . . ?
Ni1 Rh1 P1 C12 137.32(15) . . . . ?
N2 Ni1 N1 C2 -176.0(3) . . . . ?
S1 Ni1 N1 C2 10.2(3) . . . . ?
S2 Ni1 N1 C2 61.4(14) . . . . ?
Rh1 Ni1 N1 C2 54.8(3) . . . . ?
N2 Ni1 N1 C3 -58.1(3) . . . . ?
S1 Ni1 N1 C3 128.1(3) . . . . ?
S2 Ni1 N1 C3 179(90) . . . . ?
Rh1 Ni1 N1 C3 172.7(2) . . . . ?
N2 Ni1 N1 C6 62.8(3) . . . . ?
S1 Ni1 N1 C6 -111.1(3) . . . . ?
S2 Ni1 N1 C6 -59.9(14) . . . . ?
Rh1 Ni1 N1 C6 -66.4(3) . . . . ?
N1 Ni1 N2 C5 59.0(3) . . . . ?
S1 Ni1 N2 C5 172.7(9) . . . . ?
S2 Ni1 N2 C5 -125.4(3) . . . . ?
Rh1 Ni1 N2 C5 -170.3(2) . . . . ?
N1 Ni1 N2 C9 176.7(3) . . . . ?
S1 Ni1 N2 C9 -69.6(11) . . . . ?
S2 Ni1 N2 C9 -7.7(3) . . . . ?
Rh1 Ni1 N2 C9 -52.6(3) . . . . ?
N1 Ni1 N2 C8 -62.2(3) . . . . ?
S1 Ni1 N2 C8 51.5(11) . . . . ?
S2 Ni1 N2 C8 113.3(3) . . . . ?
Rh1 Ni1 N2 C8 68.4(3) . . . . ?
Ni1 S1 C1 C2 -40.9(3) . . . . ?
Rh1 S1 C1 C2 -124.9(3) . . . . ?
C3 N1 C2 C1 -162.6(4) . . . . ?
C6 N1 C2 C1 79.7(5) . . . . ?
Ni1 N1 C2 C1 -41.3(4) . . . . ?
S1 C1 C2 N1 55.1(4) . . . . ?
C2 N1 C3 C4 -176.4(4) . . . . ?
C6 N1 C3 C4 -58.4(5) . . . . ?
Ni1 N1 C3 C4 62.5(4) . . . . ?
N1 C3 C4 C5 -56.8(5) . . . . ?
C3 C4 C5 N2 58.7(5) . . . . ?
C9 N2 C5 C4 174.5(4) . . . . ?
C8 N2 C5 C4 54.4(5) . . . . ?
Ni1 N2 C5 C4 -65.2(4) . . . . ?
C2 N1 C6 C7 -134.4(4) . . . . ?
C3 N1 C6 C7 110.1(4) . . . . ?
Ni1 N1 C6 C7 -12.2(5) . . . . ?
N1 C6 C7 C8 -57.7(6) . . . . ?
C6 C7 C8 N2 58.0(5) . . . . ?
C5 N2 C8 C7 -109.4(4) . . . . ?
C9 N2 C8 C7 132.8(4) . . . . ?
Ni1 N2 C8 C7 11.4(4) . . . . ?
C5 N2 C9 C10 159.2(4) . . . . ?
C8 N2 C9 C10 -80.5(4) . . . . ?
Ni1 N2 C9 C10 39.3(4) . . . . ?
N2 C9 C10 S2 -55.7(4) . . . . ?
Ni1 S2 C10 C9 42.8(3) . . . . ?
Rh1 S2 C10 C9 127.0(3) . . . . ?
P1 Rh1 C11 O1 125(6) . . . . ?
S2 Rh1 C11 O1 -53(6) . . . . ?
S1 Rh1 C11 O1 -39(6) . . . . ?
Ni1 Rh1 C11 O1 -17(6) . . . . ?
C18 P1 C12 C13 105.0(4) . . . . ?
C24 P1 C12 C13 -2.9(4) . . . . ?
Rh1 P1 C12 C13 -125.1(3) . . . . ?
C18 P1 C12 C17 -74.2(4) . . . . ?
C24 P1 C12 C17 177.9(3) . . . . ?
Rh1 P1 C12 C17 55.7(4) . . . . ?
C17 C12 C13 C14 -1.2(6) . . . . ?
P1 C12 C13 C14 179.6(3) . . . . ?
C12 C13 C14 C15 -0.1(7) . . . . ?
C13 C14 C15 C16 1.3(7) . . . . ?
C14 C15 C16 C17 -1.3(7) . . . . ?
C15 C16 C17 C12 0.1(7) . . . . ?
C13 C12 C17 C16 1.2(7) . . . . ?
P1 C12 C17 C16 -179.6(4) . . . . ?
C24 P1 C18 C23 -82.9(4) . . . . ?
C12 P1 C18 C23 169.1(4) . . . . ?
Rh1 P1 C18 C23 39.8(4) . . . . ?
C24 P1 C18 C19 94.7(4) . . . . ?
C12 P1 C18 C19 -13.3(4) . . . . ?
Rh1 P1 C18 C19 -142.6(3) . . . . ?
C23 C18 C19 C20 1.8(7) . . . . ?
P1 C18 C19 C20 -175.8(3) . . . . ?
C18 C19 C20 C21 -1.3(7) . . . . ?
C19 C20 C21 C22 0.9(7) . . . . ?
C20 C21 C22 C23 -1.1(8) . . . . ?
C21 C22 C23 C18 1.6(8) . . . . ?
C19 C18 C23 C22 -2.0(7) . . . . ?
P1 C18 C23 C22 175.6(4) . . . . ?
C18 P1 C24 C29 2.8(4) . . . . ?
C12 P1 C24 C29 110.0(4) . . . . ?
Rh1 P1 C24 C29 -124.2(3) . . . . ?
C18 P1 C24 C25 175.7(3) . . . . ?
C12 P1 C24 C25 -77.0(4) . . . . ?
Rh1 P1 C24 C25 48.8(4) . . . . ?
C29 C24 C25 C26 0.6(6) . . . . ?
P1 C24 C25 C26 -172.6(3) . . . . ?
C24 C25 C26 C27 0.3(7) . . . . ?
C25 C26 C27 C28 -1.6(7) . . . . ?
C26 C27 C28 C29 1.9(7) . . . . ?
C25 C24 C29 C28 -0.3(6) . . . . ?
P1 C24 C29 C28 172.5(3) . . . . ?
C27 C28 C29 C24 -0.9(7) . . . . ?
